data_7021117
loop_
_publ_author_name
'Dolci, Sara'
'Marchetti, Fabio'
'Pampaloni, Guido'
'Zacchini, Stefano'

_publ_section_title
;
 A crystallographic and spectroscopic study on the reactions of WCl6 with
 carbonyl compounds.
;
_journal_issue 16
_journal_name_full 'Dalton transactions (Cambridge, England : 2003)'
_journal_page_first 5635
_journal_page_last 5648
_journal_paper_doi 10.1039/c2dt32771f
_journal_volume 42
_journal_year 2013
_chemical_formula_sum 'C3 H7 Cl4 N O2 W'
_chemical_formula_weight 414.75
_chemical_name_systematic
;
?
;
_space_group_IT_number 19
_symmetry_cell_setting orthorhombic
_symmetry_space_group_name_Hall 'P 2ac 2ab'
_symmetry_space_group_name_H-M 'P 21 21 21'
_atom_sites_solution_hydrogens geom
_atom_sites_solution_primary direct
_atom_sites_solution_secondary difmap
_audit_creation_method SHELXL-97
_cell_angle_alpha 90.00
_cell_angle_beta 90.00
_cell_angle_gamma 90.00
_cell_formula_units_Z 4
_cell_length_a 6.3608(4)
_cell_length_b 9.9793(7)
_cell_length_c 16.0433(11)
_cell_measurement_reflns_used 5121
_cell_measurement_temperature 100(2)
_cell_measurement_theta_max 28.667
_cell_measurement_theta_min 2.4035
_cell_volume 1018.37(12)
_computing_structure_refinement 'SHELXL-97 (Sheldrick, 1997)'
_computing_structure_solution 'SHELXS-97 (Sheldrick, 1990)'
_diffrn_ambient_temperature 100(2)
_diffrn_measured_fraction_theta_full 0.987
_diffrn_measured_fraction_theta_max 0.987
_diffrn_measurement_device_type 'CCD area detector'
_diffrn_measurement_method 'phi and omega scans'
_diffrn_radiation_monochromator graphite
_diffrn_radiation_source 'fine-focus sealed tube'
_diffrn_radiation_type MoK\a
_diffrn_radiation_wavelength 0.71073
_diffrn_reflns_av_R_equivalents 0.0221
_diffrn_reflns_av_sigmaI/netI 0.0248
_diffrn_reflns_limit_h_max 8
_diffrn_reflns_limit_h_min -8
_diffrn_reflns_limit_k_max 12
_diffrn_reflns_limit_k_min -10
_diffrn_reflns_limit_l_max 21
_diffrn_reflns_limit_l_min -21
_diffrn_reflns_number 7238
_diffrn_reflns_theta_full 27.99
_diffrn_reflns_theta_max 27.99
_diffrn_reflns_theta_min 2.40
_exptl_absorpt_coefficient_mu 12.347
_exptl_absorpt_correction_T_max 0.3437
_exptl_absorpt_correction_T_min 0.2427
_exptl_absorpt_correction_type empirical
_exptl_crystal_colour yellow
_exptl_crystal_density_diffrn 2.705
_exptl_crystal_density_method 'not measured'
_exptl_crystal_description prism
_exptl_crystal_F_000 760
_exptl_crystal_size_max 0.16
_exptl_crystal_size_mid 0.13
_exptl_crystal_size_min 0.11
_refine_diff_density_max 0.838
_refine_diff_density_min -0.674
_refine_diff_density_rms 0.123
_refine_ls_abs_structure_details 'Flack H D (1983), Acta Cryst. A39, 876-881'
_refine_ls_abs_structure_Flack 0.619(7)
_refine_ls_extinction_method none
_refine_ls_goodness_of_fit_ref 1.058
_refine_ls_hydrogen_treatment mixed
_refine_ls_matrix_type full
_refine_ls_number_parameters 104
_refine_ls_number_reflns 2384
_refine_ls_number_restraints 1
_refine_ls_restrained_S_all 1.058
_refine_ls_R_factor_all 0.0174
_refine_ls_R_factor_gt 0.0166
_refine_ls_shift/su_max 0.002
_refine_ls_shift/su_mean 0.000
_refine_ls_structure_factor_coef Fsqd
_refine_ls_weighting_details 'calc w=1/[\s^2^(Fo^2^)+(0.0188P)^2^+0.4556P] where P=(Fo^2^+2Fc^2^)/3'
_refine_ls_weighting_scheme calc
_refine_ls_wR_factor_gt 0.0383
_refine_ls_wR_factor_ref 0.0386
_reflns_number_gt 2320
_reflns_number_total 2384
_reflns_threshold_expression >2sigma(I)
_cod_data_source_file c2dt32771f.txt
_cod_data_source_block fm250509_P2121
_cod_original_sg_symbol_H-M P2(1)2(1)2(1)
_cod_database_code 7021117

loop_
_symmetry_equiv_pos_as_xyz
'x, y, z'
'-x+1/2, -y, z+1/2'
'-x, y+1/2, -z+1/2'
'x+1/2, -y+1/2, -z'

loop_
_atom_site_label
_atom_site_type_symbol
_atom_site_fract_x
_atom_site_fract_y
_atom_site_fract_z
_atom_site_U_iso_or_equiv
_atom_site_adp_type
_atom_site_occupancy
_atom_site_symmetry_multiplicity
_atom_site_calc_flag
_atom_site_refinement_flags
C1 C 0.7995(7) 0.8946(4) 0.7229(3) 0.0151(9) Uani 1 1 d D
H1 H 0.692(5) 0.870(4) 0.759(2) 0.018 Uiso 1 1 d D
C2 C 0.9024(7) 0.9551(4) 0.5827(2) 0.0195(9) Uani 1 1 d .
H2A H 0.8341 0.9612 0.5281 0.029 Uiso 1 1 calc R
H2B H 1.0186 0.8908 0.5799 0.029 Uiso 1 1 calc R
H2C H 0.9568 1.0433 0.5986 0.029 Uiso 1 1 calc R
C3 C 0.5346(7) 0.8868(5) 0.6166(3) 0.0248(11) Uani 1 1 d .
H3A H 0.5261 0.9041 0.5566 0.037 Uiso 1 1 calc R
H3B H 0.4385 0.9471 0.6462 0.037 Uiso 1 1 calc R
H3C H 0.4949 0.7937 0.6279 0.037 Uiso 1 1 calc R
Cl1 Cl 0.89908(16) 1.12214(10) 0.87875(7) 0.0201(2) Uani 1 1 d .
Cl2 Cl 0.85286(17) 0.80245(11) 0.91699(7) 0.0207(2) Uani 1 1 d .
Cl3 Cl 1.31450(15) 0.75088(11) 0.83449(7) 0.0190(2) Uani 1 1 d .
Cl4 Cl 1.35874(16) 1.06951(10) 0.79698(7) 0.0216(2) Uani 1 1 d .
N1 N 0.7485(5) 0.9100(3) 0.6452(2) 0.0139(8) Uani 1 1 d .
O1 O 0.9845(4) 0.9124(3) 0.7493(2) 0.0156(6) Uani 1 1 d .
O2 O 1.2332(5) 0.9621(3) 0.9658(2) 0.0240(8) Uani 1 1 d .
W1 W 1.12341(2) 0.938558(15) 0.870907(9) 0.01265(5) Uani 1 1 d .

loop_
_atom_site_aniso_label
_atom_site_aniso_U_11
_atom_site_aniso_U_22
_atom_site_aniso_U_33
_atom_site_aniso_U_23
_atom_site_aniso_U_13
_atom_site_aniso_U_12
C1 0.019(2) 0.0098(19) 0.017(2) -0.0009(17) 0.0025(17) 0.0000(15)
C2 0.023(2) 0.020(2) 0.0153(19) 0.0022(17) 0.0024(17) 0.001(2)
C3 0.018(2) 0.034(3) 0.023(3) 0.002(2) -0.005(2) -0.0011(19)
Cl1 0.0198(5) 0.0174(4) 0.0232(5) -0.0005(4) 0.0014(5) 0.0054(4)
Cl2 0.0186(5) 0.0220(5) 0.0216(5) 0.0038(4) 0.0047(5) -0.0017(5)
Cl3 0.0184(5) 0.0149(5) 0.0237(5) 0.0001(4) 0.0042(4) 0.0026(4)
Cl4 0.0167(4) 0.0160(4) 0.0320(5) 0.0021(4) 0.0033(4) -0.0046(5)
N1 0.0136(15) 0.0121(18) 0.016(2) -0.0014(14) -0.0011(13) -0.0013(13)
O1 0.0142(13) 0.0183(17) 0.0142(15) 0.0001(12) 0.0010(11) -0.0010(12)
O2 0.0241(15) 0.029(2) 0.0189(16) -0.0051(15) -0.0066(13) 0.0034(14)
W1 0.01231(7) 0.01326(7) 0.01237(7) -0.00080(6) -0.00080(7) 0.00069(7)

loop_
_atom_type_symbol
_atom_type_description
_atom_type_scat_dispersion_real
_atom_type_scat_dispersion_imag
_atom_type_scat_source
C C 0.0033 0.0016 'International Tables Vol C Tables 4.2.6.8 and 6.1.1.4'
H H 0.0000 0.0000 'International Tables Vol C Tables 4.2.6.8 and 6.1.1.4'
N N 0.0061 0.0033 'International Tables Vol C Tables 4.2.6.8 and 6.1.1.4'
O O 0.0106 0.0060 'International Tables Vol C Tables 4.2.6.8 and 6.1.1.4'
Cl Cl 0.1484 0.1585 'International Tables Vol C Tables 4.2.6.8 and 6.1.1.4'
W W -0.8490 6.8722 'International Tables Vol C Tables 4.2.6.8 and 6.1.1.4'

loop_
_geom_angle_atom_site_label_1
_geom_angle_atom_site_label_2
_geom_angle_atom_site_label_3
_geom_angle
O1 C1 N1 122.6(4)
O1 C1 H1 121(3)
N1 C1 H1 117(3)
N1 C2 H2A 109.5
N1 C2 H2B 109.5
H2A C2 H2B 109.5
N1 C2 H2C 109.5
H2A C2 H2C 109.5
H2B C2 H2C 109.5
N1 C3 H3A 109.5
N1 C3 H3B 109.5
H3A C3 H3B 109.5
N1 C3 H3C 109.5
H3A C3 H3C 109.5
H3B C3 H3C 109.5
C1 N1 C3 121.2(4)
C1 N1 C2 121.6(4)
C3 N1 C2 117.1(4)
C1 O1 W1 134.6(3)
O2 W1 O1 178.93(15)
O2 W1 Cl3 97.06(11)
O1 W1 Cl3 83.61(9)
O2 W1 Cl2 95.80(12)
O1 W1 Cl2 85.02(8)
Cl3 W1 Cl2 89.78(4)
O2 W1 Cl4 96.64(12)
O1 W1 Cl4 82.53(8)
Cl3 W1 Cl4 89.30(4)
Cl2 W1 Cl4 167.54(4)
O2 W1 Cl1 95.48(11)
O1 W1 Cl1 83.84(8)
Cl3 W1 Cl1 167.45(4)
Cl2 W1 Cl1 89.36(4)
Cl4 W1 Cl1 88.84(4)

loop_
_geom_bond_atom_site_label_1
_geom_bond_atom_site_label_2
_geom_bond_distance
C1 O1 1.263(5)
C1 N1 1.297(6)
C1 H1 0.931(10)
C2 N1 1.471(5)
C2 H2A 0.9800
C2 H2B 0.9800
C2 H2C 0.9800
C3 N1 1.455(5)
C3 H3A 0.9800
C3 H3B 0.9800
C3 H3C 0.9800
Cl1 W1 2.3256(10)
Cl2 W1 2.3136(11)
Cl3 W1 2.3079(10)
Cl4 W1 2.3141(10)
O1 W1 2.157(3)
O2 W1 1.691(3)

loop_
_geom_torsion_atom_site_label_1
_geom_torsion_atom_site_label_2
_geom_torsion_atom_site_label_3
_geom_torsion_atom_site_label_4
_geom_torsion
O1 C1 N1 C3 179.2(4)
O1 C1 N1 C2 -2.6(7)
N1 C1 O1 W1 164.7(3)
C1 O1 W1 O2 -110(7)
C1 O1 W1 Cl3 121.5(4)
C1 O1 W1 Cl2 31.1(4)
C1 O1 W1 Cl4 -148.4(4)
C1 O1 W1 Cl1 -58.8(4)
